data_7014091
loop_
_publ_author_name
'Mihalcik, David J.'
'White, Jennifer L.'
'Tanski, Joseph M.'
'Zakharov, Lev N.'
'Yap, Glenn P. A.'
'Incarvito, Christopher D.'
'Rheingold, Arnold L.'
'Rabinovich, Daniel'

_publ_section_title
;
 Cobalt tris(mercaptoimidazolyl)borate complexes: synthetic studies and
 the structure of the first cobaltaboratrane.
;
_journal_issue 10
_journal_name_full 'Dalton transactions (Cambridge, England : 2003)'
_journal_page_first 1626
_journal_page_last 1634
_journal_paper_doi 10.1039/b401056f
_journal_year 2004
_chemical_formula_sum 'C23.5 H40 B Cl Co N6 S3'
_chemical_formula_weight 607.98
_chemical_name_systematic
;
?
;
_space_group_IT_number 43
_symmetry_cell_setting orthorhombic
_symmetry_space_group_name_Hall 'F 2 -2d'
_symmetry_space_group_name_H-M 'F d d 2'
_atom_sites_solution_hydrogens geom
_atom_sites_solution_primary direct
_atom_sites_solution_secondary difmap
_audit_creation_method SHELXL-97
_cell_angle_alpha 90.00
_cell_angle_beta 90.00
_cell_angle_gamma 90.00
_cell_formula_units_Z 16
_cell_length_a 35.234(2)
_cell_length_b 35.516(2)
_cell_length_c 9.4836(5)
_cell_measurement_temperature 100(2)
_cell_volume 11867.5(11)
_computing_cell_refinement 'Bruker SMART'
_computing_data_collection 'Bruker SMART'
_computing_data_reduction 'Bruker SAINT'
_computing_molecular_graphics 'Bruker SHELXTL'
_computing_publication_material 'Bruker SHELXTL'
_computing_structure_refinement 'SHELXL-97 (Sheldrick, 1997)'
_computing_structure_solution 'SHELXS-97 (Sheldrick, 1990)'
_diffrn_ambient_temperature 100(2)
_diffrn_measured_fraction_theta_full 0.974
_diffrn_measured_fraction_theta_max 0.974
_diffrn_measurement_device_type 'CCD area detector'
_diffrn_measurement_method 'phi and omega scans'
_diffrn_radiation_monochromator graphite
_diffrn_radiation_source 'fine-focus sealed tube'
_diffrn_radiation_type MoK\a
_diffrn_radiation_wavelength 0.71073
_diffrn_reflns_av_R_equivalents 0.0409
_diffrn_reflns_av_sigmaI/netI 0.0521
_diffrn_reflns_limit_h_max 45
_diffrn_reflns_limit_h_min -41
_diffrn_reflns_limit_k_max 46
_diffrn_reflns_limit_k_min -45
_diffrn_reflns_limit_l_max 12
_diffrn_reflns_limit_l_min -9
_diffrn_reflns_number 18911
_diffrn_reflns_theta_full 28.26
_diffrn_reflns_theta_max 28.26
_diffrn_reflns_theta_min 2.29
_exptl_absorpt_coefficient_mu 0.90
_exptl_absorpt_correction_T_max 1.000
_exptl_absorpt_correction_T_min 0.918
_exptl_absorpt_correction_type multi-scan
_exptl_absorpt_process_details SADABS
_exptl_crystal_colour Green
_exptl_crystal_density_diffrn 1.361
_exptl_crystal_density_meas 0
_exptl_crystal_density_method 'not measured'
_exptl_crystal_description Block
_exptl_crystal_F_000 5120
_exptl_crystal_size_max 0.25
_exptl_crystal_size_mid 0.10
_exptl_crystal_size_min 0.05
_refine_diff_density_max 0.467
_refine_diff_density_min -0.280
_refine_diff_density_rms 0.076
_refine_ls_abs_structure_details 'Flack H D (1983), Acta Cryst. A39, 876-881'
_refine_ls_abs_structure_Flack 0.049(14)
_refine_ls_extinction_method none
_refine_ls_goodness_of_fit_ref 1.005
_refine_ls_hydrogen_treatment mixed
_refine_ls_matrix_type full
_refine_ls_number_parameters 302
_refine_ls_number_reflns 6304
_refine_ls_number_restraints 1
_refine_ls_restrained_S_all 1.005
_refine_ls_R_factor_all 0.0433
_refine_ls_R_factor_gt 0.0397
_refine_ls_shift/su_max 0.000
_refine_ls_shift/su_mean 0.000
_refine_ls_structure_factor_coef Fsqd
_refine_ls_weighting_details 'calc w=1/[\s^2^(Fo^2^)+(0.0562P)^2^+0.0000P] where P=(Fo^2^+2Fc^2^)/3'
_refine_ls_weighting_scheme calc
_refine_ls_wR_factor_gt 0.0944
_refine_ls_wR_factor_ref 0.0964
_reflns_number_gt 5866
_reflns_number_total 6304
_reflns_threshold_expression >2sigma(I)
_cod_data_source_file b401056f.txt
_cod_data_source_block drab37a
_cod_depositor_comments
;
The following automatic conversions were performed:
'_symmetry_cell_setting' value 'Orthorhombic' changed to 'orthorhombic'
according to '/home/saulius/struct/CIF-dictionaries/cif_core.dic'
dictionary named 'cif_core.dic' version 2.4.1 from
2010-06-29.

'_exptl_absorpt_correction_type' value 'Multi-scan' changed
to 'multi-scan' according to
'/home/saulius/struct/CIF-dictionaries/cif_core.dic' dictionary named
'cif_core.dic' version 2.4.1 from 2010-06-29.

Automatic conversion script
Id: cif_fix_enum 1527 2010-12-29 10:47:43Z saulius 
;
_cod_original_cell_volume 11867.3(12)
_cod_original_sg_symbol_H-M Fdd2
_cod_original_formula_sum 'C23.5 H40 B1 Cl1 Co1 N6 S3'
_cod_database_code 7014091

loop_
_symmetry_equiv_pos_as_xyz
'x, y, z'
'-x, -y, z'
'x+1/4, -y+1/4, z+1/4'
'-x+1/4, y+1/4, z+1/4'
'x, y+1/2, z+1/2'
'-x, -y+1/2, z+1/2'
'x+1/4, -y+3/4, z+3/4'
'-x+1/4, y+3/4, z+3/4'
'x+1/2, y, z+1/2'
'-x+1/2, -y, z+1/2'
'x+3/4, -y+1/4, z+3/4'
'-x+3/4, y+1/4, z+3/4'
'x+1/2, y+1/2, z'
'-x+1/2, -y+1/2, z'
'x+3/4, -y+3/4, z+1/4'
'-x+3/4, y+3/4, z+1/4'

loop_
_atom_site_label
_atom_site_type_symbol
_atom_site_fract_x
_atom_site_fract_y
_atom_site_fract_z
_atom_site_U_iso_or_equiv
_atom_site_adp_type
_atom_site_occupancy
_atom_site_symmetry_multiplicity
_atom_site_calc_flag
_atom_site_refinement_flags
_atom_site_disorder_assembly
_atom_site_disorder_group
Co1 Co 0.129727(11) 0.146593(11) 0.74389(4) 0.01524(10) Uani 1 1 d . . .
S1 S 0.08414(2) 0.18022(2) 0.62181(8) 0.01857(16) Uani 1 1 d . . .
S2 S 0.10009(2) 0.09507(2) 0.84263(9) 0.01918(16) Uani 1 1 d . . .
S3 S 0.17451(2) 0.12327(2) 0.58852(9) 0.01872(16) Uani 1 1 d . . .
Cl1 Cl 0.15599(2) 0.18601(2) 0.89920(8) 0.01979(16) Uani 1 1 d . . .
B1 B 0.08607(11) 0.09111(10) 0.4816(4) 0.0205(7) Uani 1 1 d . . .
H1B H 0.0738(10) 0.0731(9) 0.407(4) 0.013(8) Uiso 1 1 d . . .
N1 N 0.09615(8) 0.12903(8) 0.4097(3) 0.0183(5) Uani 1 1 d . . .
N2 N 0.11103(8) 0.18696(7) 0.3497(3) 0.0177(5) Uani 1 1 d . . .
N3 N 0.05643(8) 0.09434(7) 0.6018(3) 0.0185(5) Uani 1 1 d . . .
N4 N 0.02282(8) 0.09899(8) 0.7966(3) 0.0213(6) Uani 1 1 d . . .
N5 N 0.12196(8) 0.06838(7) 0.5302(3) 0.0188(6) Uani 1 1 d . . .
N6 N 0.17543(8) 0.04556(7) 0.6129(3) 0.0189(5) Uani 1 1 d . . .
C1 C 0.10885(10) 0.12840(9) 0.2716(3) 0.0205(7) Uani 1 1 d . . .
H1A H 0.1109 0.1067 0.2133 0.025 Uiso 1 1 calc R . .
C2 C 0.11790(10) 0.16410(9) 0.2343(4) 0.0222(7) Uani 1 1 d . . .
H2A H 0.1272 0.1720 0.1451 0.027 Uiso 1 1 calc R . .
C3 C 0.09754(9) 0.16521(9) 0.4570(3) 0.0178(6) Uani 1 1 d . . .
C4 C 0.12271(10) 0.22793(9) 0.3580(4) 0.0213(7) Uani 1 1 d . . .
C5 C 0.08914(11) 0.25228(9) 0.4018(4) 0.0300(8) Uani 1 1 d . . .
H5A H 0.0685 0.2493 0.3333 0.045 Uiso 1 1 calc R . .
H5B H 0.0970 0.2787 0.4051 0.045 Uiso 1 1 calc R . .
H5C H 0.0803 0.2445 0.4953 0.045 Uiso 1 1 calc R . .
C6 C 0.13531(12) 0.24056(10) 0.2115(4) 0.0304(8) Uani 1 1 d . . .
H6A H 0.1140 0.2384 0.1457 0.046 Uiso 1 1 calc R . .
H6B H 0.1563 0.2246 0.1793 0.046 Uiso 1 1 calc R . .
H6C H 0.1438 0.2668 0.2155 0.046 Uiso 1 1 calc R . .
C7 C 0.15640(10) 0.23082(10) 0.4606(4) 0.0267(8) Uani 1 1 d . . .
H7A H 0.1772 0.2148 0.4273 0.040 Uiso 1 1 calc R . .
H7B H 0.1484 0.2226 0.5546 0.040 Uiso 1 1 calc R . .
H7C H 0.1651 0.2570 0.4653 0.040 Uiso 1 1 calc R . .
C8 C 0.01831(9) 0.09656(9) 0.5651(4) 0.0237(7) Uani 1 1 d . . .
H8A H 0.0084 0.0963 0.4718 0.028 Uiso 1 1 calc R . .
C9 C -0.00203(10) 0.09904(9) 0.6835(4) 0.0237(7) Uani 1 1 d . . .
H9A H -0.0289 0.1006 0.6892 0.028 Uiso 1 1 calc R . .
C10 C 0.05885(9) 0.09634(8) 0.7445(4) 0.0179(6) Uani 1 1 d . . .
C11 C 0.01128(11) 0.10359(12) 0.9478(4) 0.0311(8) Uani 1 1 d . . .
C12 C 0.02443(13) 0.07021(14) 1.0338(5) 0.0441(11) Uani 1 1 d . . .
H12A H 0.0522 0.0689 1.0321 0.066 Uiso 1 1 calc R . .
H12B H 0.0139 0.0470 0.9936 0.066 Uiso 1 1 calc R . .
H12C H 0.0157 0.0730 1.1313 0.066 Uiso 1 1 calc R . .
C13 C -0.03236(12) 0.10485(16) 0.9523(5) 0.0509(13) Uani 1 1 d . . .
H13A H -0.0426 0.0809 0.9175 0.076 Uiso 1 1 calc R . .
H13B H -0.0415 0.1255 0.8927 0.076 Uiso 1 1 calc R . .
H13C H -0.0408 0.1089 1.0496 0.076 Uiso 1 1 calc R . .
C14 C 0.02714(12) 0.14130(12) 1.0007(5) 0.0413(10) Uani 1 1 d . . .
H14A H 0.0549 0.1406 0.9980 0.062 Uiso 1 1 calc R . .
H14B H 0.0186 0.1457 1.0977 0.062 Uiso 1 1 calc R . .
H14C H 0.0180 0.1617 0.9400 0.062 Uiso 1 1 calc R . .
C15 C 0.11812(10) 0.02949(9) 0.5432(4) 0.0231(7) Uani 1 1 d . . .
H15A H 0.0961 0.0153 0.5206 0.028 Uiso 1 1 calc R . .
C16 C 0.15083(10) 0.01549(8) 0.5931(4) 0.0224(7) Uani 1 1 d . . .
H16A H 0.1562 -0.0103 0.6115 0.027 Uiso 1 1 calc R . .
C17 C 0.15693(9) 0.07777(8) 0.5762(3) 0.0177(6) Uani 1 1 d . . .
C18 C 0.21413(10) 0.04168(9) 0.6786(4) 0.0237(7) Uani 1 1 d . . .
C19 C 0.22341(11) -0.00043(10) 0.6934(5) 0.0336(9) Uani 1 1 d . . .
H19A H 0.2047 -0.0124 0.7553 0.050 Uiso 1 1 calc R . .
H19B H 0.2488 -0.0034 0.7341 0.050 Uiso 1 1 calc R . .
H19C H 0.2227 -0.0124 0.6003 0.050 Uiso 1 1 calc R . .
C20 C 0.24410(10) 0.05992(10) 0.5820(5) 0.0307(8) Uani 1 1 d . . .
H20A H 0.2388 0.0869 0.5727 0.046 Uiso 1 1 calc R . .
H20B H 0.2432 0.0480 0.4888 0.046 Uiso 1 1 calc R . .
H20C H 0.2694 0.0564 0.6231 0.046 Uiso 1 1 calc R . .
C21 C 0.21316(11) 0.05967(10) 0.8252(4) 0.0305(8) Uani 1 1 d . . .
H21A H 0.2071 0.0865 0.8163 0.046 Uiso 1 1 calc R . .
H21B H 0.2380 0.0568 0.8703 0.046 Uiso 1 1 calc R . .
H21C H 0.1937 0.0473 0.8827 0.046 Uiso 1 1 calc R . .

loop_
_atom_site_aniso_label
_atom_site_aniso_U_11
_atom_site_aniso_U_22
_atom_site_aniso_U_33
_atom_site_aniso_U_23
_atom_site_aniso_U_13
_atom_site_aniso_U_12
Co1 0.0168(2) 0.01433(17) 0.01461(19) -0.00040(16) 0.00048(16) -0.00050(17)
S1 0.0232(4) 0.0181(3) 0.0144(4) -0.0005(3) 0.0009(3) 0.0030(3)
S2 0.0177(4) 0.0207(3) 0.0192(4) 0.0041(3) -0.0017(3) -0.0017(3)
S3 0.0183(4) 0.0142(3) 0.0236(4) -0.0019(3) 0.0041(3) -0.0017(3)
Cl1 0.0205(4) 0.0204(3) 0.0186(4) -0.0031(3) -0.0014(3) 0.0000(3)
B1 0.0224(18) 0.0164(15) 0.0228(19) -0.0044(15) -0.0011(15) 0.0006(13)
N1 0.0192(13) 0.0211(13) 0.0147(13) 0.0002(10) 0.0002(10) -0.0030(10)
N2 0.0215(13) 0.0186(12) 0.0131(13) 0.0043(10) -0.0009(10) -0.0019(10)
N3 0.0178(13) 0.0165(11) 0.0210(14) 0.0030(11) 0.0001(11) -0.0043(10)
N4 0.0148(13) 0.0216(13) 0.0275(15) 0.0031(11) 0.0029(11) -0.0017(11)
N5 0.0197(14) 0.0167(12) 0.0200(14) -0.0009(10) 0.0007(11) -0.0018(10)
N6 0.0203(13) 0.0174(11) 0.0191(14) -0.0048(11) 0.0028(11) 0.0010(10)
C1 0.0237(17) 0.0211(15) 0.0167(16) -0.0003(12) 0.0000(12) -0.0012(13)
C2 0.0287(17) 0.0229(15) 0.0149(15) -0.0033(13) -0.0036(13) -0.0023(13)
C3 0.0165(15) 0.0190(14) 0.0179(16) -0.0009(12) -0.0026(11) 0.0003(12)
C4 0.0283(17) 0.0165(14) 0.0192(16) -0.0006(12) -0.0026(13) -0.0050(13)
C5 0.039(2) 0.0177(15) 0.034(2) 0.0058(15) 0.0022(16) 0.0045(15)
C6 0.041(2) 0.0278(17) 0.0225(19) 0.0024(15) 0.0027(15) -0.0079(16)
C7 0.0269(18) 0.0250(16) 0.028(2) 0.0000(14) -0.0015(14) -0.0085(14)
C8 0.0159(15) 0.0286(16) 0.0265(19) 0.0052(14) -0.0048(13) -0.0019(13)
C9 0.0163(16) 0.0244(15) 0.0305(19) 0.0014(14) 0.0000(14) -0.0017(13)
C10 0.0189(15) 0.0136(12) 0.0213(15) 0.0029(12) 0.0009(13) -0.0029(11)
C11 0.0224(18) 0.049(2) 0.0219(17) 0.0011(16) 0.0085(14) -0.0027(16)
C12 0.043(3) 0.060(3) 0.029(2) 0.0146(19) 0.0093(18) -0.007(2)
C13 0.024(2) 0.092(4) 0.036(2) -0.006(2) 0.0131(17) 0.001(2)
C14 0.040(2) 0.051(2) 0.033(2) -0.016(2) 0.0062(19) 0.0056(19)
C15 0.0298(19) 0.0169(14) 0.0226(17) -0.0030(13) 0.0013(13) -0.0034(13)
C16 0.0255(17) 0.0156(14) 0.0260(17) -0.0042(13) 0.0010(13) -0.0013(12)
C17 0.0186(15) 0.0173(14) 0.0173(15) -0.0022(12) 0.0060(12) -0.0011(12)
C18 0.0193(16) 0.0221(15) 0.0297(19) 0.0076(14) 0.0002(13) 0.0038(13)
C19 0.0285(19) 0.0255(17) 0.047(3) 0.0136(17) -0.0001(17) 0.0041(15)
C20 0.0212(17) 0.0318(17) 0.039(2) 0.0064(17) 0.0077(16) 0.0071(14)
C21 0.0317(19) 0.0294(17) 0.030(2) 0.0062(16) -0.0060(16) -0.0026(15)

loop_
_atom_type_symbol
_atom_type_description
_atom_type_scat_dispersion_real
_atom_type_scat_dispersion_imag
_atom_type_scat_source
C C 0.0033 0.0016 'International Tables Vol C Tables 4.2.6.8 and 6.1.1.4'
H H 0.0000 0.0000 'International Tables Vol C Tables 4.2.6.8 and 6.1.1.4'
B B 0.0013 0.0007 'International Tables Vol C Tables 4.2.6.8 and 6.1.1.4'
N N 0.0061 0.0033 'International Tables Vol C Tables 4.2.6.8 and 6.1.1.4'
S S 0.1246 0.1234 'International Tables Vol C Tables 4.2.6.8 and 6.1.1.4'
Co Co 0.3494 0.9721 'International Tables Vol C Tables 4.2.6.8 and 6.1.1.4'
Cl Cl 0.1484 0.1585 'International Tables Vol C Tables 4.2.6.8 and 6.1.1.4'

loop_
_geom_angle_atom_site_label_1
_geom_angle_atom_site_label_2
_geom_angle_atom_site_label_3
_geom_angle
_geom_angle_site_symmetry_1
_geom_angle_site_symmetry_3
_geom_angle_publ_flag
Cl1 Co1 S2 114.67(3) . . ?
Cl1 Co1 S1 107.12(3) . . ?
S2 Co1 S1 107.38(3) . . ?
Cl1 Co1 S3 111.23(3) . . ?
S2 Co1 S3 106.47(3) . . ?
S1 Co1 S3 109.87(3) . . ?
C3 S1 Co1 96.00(11) . . ?
C10 S2 Co1 98.14(11) . . ?
C17 S3 Co1 97.64(11) . . ?
N3 B1 N1 114.4(3) . . ?
N3 B1 N5 111.4(3) . . ?
N1 B1 N5 113.0(3) . . ?
N3 B1 H1B 105.2(19) . . ?
N1 B1 H1B 109.1(19) . . ?
N5 B1 H1B 102.5(19) . . ?
C3 N1 C1 108.4(3) . . ?
C3 N1 B1 133.0(3) . . ?
C1 N1 B1 118.5(3) . . ?
C3 N2 C2 108.6(3) . . ?
C3 N2 C4 127.0(3) . . ?
C2 N2 C4 123.8(3) . . ?
C10 N3 C8 107.9(3) . . ?
C10 N3 B1 134.0(3) . . ?
C8 N3 B1 118.1(3) . . ?
C10 N4 C9 107.9(3) . . ?
C10 N4 C11 127.2(3) . . ?
C9 N4 C11 124.7(3) . . ?
C17 N5 C15 107.7(3) . . ?
C17 N5 B1 134.7(3) . . ?
C15 N5 B1 117.3(3) . . ?
C17 N6 C16 108.2(3) . . ?
C17 N6 C18 128.1(3) . . ?
C16 N6 C18 123.4(3) . . ?
C2 C1 N1 108.0(3) . . ?
C2 C1 H1A 126.0 . . ?
N1 C1 H1A 126.0 . . ?
C1 C2 N2 107.5(3) . . ?
C1 C2 H2A 126.2 . . ?
N2 C2 H2A 126.2 . . ?
N1 C3 N2 107.6(3) . . ?
N1 C3 S1 125.6(2) . . ?
N2 C3 S1 126.8(2) . . ?
N2 C4 C6 108.3(3) . . ?
N2 C4 C5 110.4(3) . . ?
C6 C4 C5 107.9(3) . . ?
N2 C4 C7 107.8(3) . . ?
C6 C4 C7 109.4(3) . . ?
C5 C4 C7 112.9(3) . . ?
C4 C5 H5A 109.5 . . ?
C4 C5 H5B 109.5 . . ?
H5A C5 H5B 109.5 . . ?
C4 C5 H5C 109.5 . . ?
H5A C5 H5C 109.5 . . ?
H5B C5 H5C 109.5 . . ?
C4 C6 H6A 109.5 . . ?
C4 C6 H6B 109.5 . . ?
H6A C6 H6B 109.5 . . ?
C4 C6 H6C 109.5 . . ?
H6A C6 H6C 109.5 . . ?
H6B C6 H6C 109.5 . . ?
C4 C7 H7A 109.5 . . ?
C4 C7 H7B 109.5 . . ?
H7A C7 H7B 109.5 . . ?
C4 C7 H7C 109.5 . . ?
H7A C7 H7C 109.5 . . ?
H7B C7 H7C 109.5 . . ?
C9 C8 N3 108.2(3) . . ?
C9 C8 H8A 125.9 . . ?
N3 C8 H8A 125.9 . . ?
C8 C9 N4 108.2(3) . . ?
C8 C9 H9A 125.9 . . ?
N4 C9 H9A 125.9 . . ?
N3 C10 N4 107.8(3) . . ?
N3 C10 S2 126.1(2) . . ?
N4 C10 S2 126.1(3) . . ?
N4 C11 C12 110.3(3) . . ?
N4 C11 C14 108.0(3) . . ?
C12 C11 C14 113.4(4) . . ?
N4 C11 C13 107.5(3) . . ?
C12 C11 C13 108.3(4) . . ?
C14 C11 C13 109.2(4) . . ?
C11 C12 H12A 109.5 . . ?
C11 C12 H12B 109.5 . . ?
H12A C12 H12B 109.5 . . ?
C11 C12 H12C 109.5 . . ?
H12A C12 H12C 109.5 . . ?
H12B C12 H12C 109.5 . . ?
C11 C13 H13A 109.5 . . ?
C11 C13 H13B 109.5 . . ?
H13A C13 H13B 109.5 . . ?
C11 C13 H13C 109.5 . . ?
H13A C13 H13C 109.5 . . ?
H13B C13 H13C 109.5 . . ?
C11 C14 H14A 109.5 . . ?
C11 C14 H14B 109.5 . . ?
H14A C14 H14B 109.5 . . ?
C11 C14 H14C 109.5 . . ?
H14A C14 H14C 109.5 . . ?
H14B C14 H14C 109.5 . . ?
C16 C15 N5 108.4(3) . . ?
C16 C15 H15A 125.8 . . ?
N5 C15 H15A 125.8 . . ?
C15 C16 N6 107.4(3) . . ?
C15 C16 H16A 126.3 . . ?
N6 C16 H16A 126.3 . . ?
N5 C17 N6 108.2(3) . . ?
N5 C17 S3 125.3(2) . . ?
N6 C17 S3 126.5(2) . . ?
N6 C18 C21 108.5(3) . . ?
N6 C18 C19 108.6(3) . . ?
C21 C18 C19 109.2(3) . . ?
N6 C18 C20 109.6(3) . . ?
C21 C18 C20 112.3(3) . . ?
C19 C18 C20 108.5(3) . . ?
C18 C19 H19A 109.5 . . ?
C18 C19 H19B 109.5 . . ?
H19A C19 H19B 109.5 . . ?
C18 C19 H19C 109.5 . . ?
H19A C19 H19C 109.5 . . ?
H19B C19 H19C 109.5 . . ?
C18 C20 H20A 109.5 . . ?
C18 C20 H20B 109.5 . . ?
H20A C20 H20B 109.5 . . ?
C18 C20 H20C 109.5 . . ?
H20A C20 H20C 109.5 . . ?
H20B C20 H20C 109.5 . . ?
C18 C21 H21A 109.5 . . ?
C18 C21 H21B 109.5 . . ?
H21A C21 H21B 109.5 . . ?
C18 C21 H21C 109.5 . . ?
H21A C21 H21C 109.5 . . ?
H21B C21 H21C 109.5 . . ?

loop_
_geom_bond_atom_site_label_1
_geom_bond_atom_site_label_2
_geom_bond_distance
_geom_bond_site_symmetry_2
_geom_bond_publ_flag
Co1 Cl1 2.2329(9) . ?
Co1 S2 2.3058(9) . ?
Co1 S1 2.3122(9) . ?
Co1 S3 2.3124(9) . ?
S1 C3 1.718(3) . ?
S2 C10 1.726(3) . ?
S3 C17 1.735(3) . ?
B1 N3 1.550(5) . ?
B1 N1 1.551(5) . ?
B1 N5 1.569(5) . ?
B1 H1B 1.04(3) . ?
N1 C3 1.362(4) . ?
N1 C1 1.383(4) . ?
N2 C3 1.363(4) . ?
N2 C2 1.385(4) . ?
N2 C4 1.514(4) . ?
N3 C10 1.358(4) . ?
N3 C8 1.390(4) . ?
N4 C10 1.365(4) . ?
N4 C9 1.384(4) . ?
N4 C11 1.500(5) . ?
N5 C17 1.349(4) . ?
N5 C15 1.393(4) . ?
N6 C17 1.362(4) . ?
N6 C16 1.388(4) . ?
N6 C18 1.505(4) . ?
C1 C2 1.354(4) . ?
C1 H1A 0.9500 . ?
C2 H2A 0.9500 . ?
C4 C6 1.525(5) . ?
C4 C5 1.523(5) . ?
C4 C7 1.538(5) . ?
C5 H5A 0.9800 . ?
C5 H5B 0.9800 . ?
C5 H5C 0.9800 . ?
C6 H6A 0.9800 . ?
C6 H6B 0.9800 . ?
C6 H6C 0.9800 . ?
C7 H7A 0.9800 . ?
C7 H7B 0.9800 . ?
C7 H7C 0.9800 . ?
C8 C9 1.335(5) . ?
C8 H8A 0.9500 . ?
C9 H9A 0.9500 . ?
C11 C12 1.512(6) . ?
C11 C14 1.535(6) . ?
C11 C13 1.539(6) . ?
C12 H12A 0.9800 . ?
C12 H12B 0.9800 . ?
C12 H12C 0.9800 . ?
C13 H13A 0.9800 . ?
C13 H13B 0.9800 . ?
C13 H13C 0.9800 . ?
C14 H14A 0.9800 . ?
C14 H14B 0.9800 . ?
C14 H14C 0.9800 . ?
C15 C16 1.341(5) . ?
C15 H15A 0.9500 . ?
C16 H16A 0.9500 . ?
C18 C21 1.530(5) . ?
C18 C19 1.537(5) . ?
C18 C20 1.541(5) . ?
C19 H19A 0.9800 . ?
C19 H19B 0.9800 . ?
C19 H19C 0.9800 . ?
C20 H20A 0.9800 . ?
C20 H20B 0.9800 . ?
C20 H20C 0.9800 . ?
C21 H21A 0.9800 . ?
C21 H21B 0.9800 . ?
C21 H21C 0.9800 . ?
